data_7056876
loop_
_publ_author_name
'Chen, Dong-Hui'
'Lin, Ling'
'Sheng, Tian-Lu'
'Wen, Yue-Hong'
'Zhu, Xiao-Quan'
'Zhang, Lin-Tao'
'Hu, Sheng-Min'
'Fu, Rui-Biao'
'Wu, Xin-Tao'

_publ_section_title
;
 Syntheses, structures, luminescence and magnetic properties of seven
 isomorphous metal--organic frameworks based on 2,7-bis(4-benzoic
 acid)-N-(4-benzoic acid)carbazole
;
_journal_issue 4
_journal_name_full 'New Journal of Chemistry'
_journal_page_first 2830
_journal_paper_doi 10.1039/C7NJ04048B
_journal_volume 42
_journal_year 2018
_chemical_formula_sum 'C37 H33 N2 O10 Sm'
_chemical_formula_weight 816.00
_space_group_crystal_system monoclinic
_space_group_IT_number 14
_space_group_name_Hall '-P 2ybc'
_space_group_name_H-M_alt 'P 1 21/c 1'
_symmetry_space_group_name_Hall '-P 2ybc'
_symmetry_space_group_name_H-M 'P 1 21/c 1'
_atom_sites_solution_hydrogens mixed
_audit_creation_method SHELXL-2018/1
_audit_update_record
;
2018-01-05 deposited with the CCDC.
2018-01-10 downloaded from the CCDC.
;
_cell_angle_alpha 90
_cell_angle_beta 96.516(7)
_cell_angle_gamma 90
_cell_formula_units_Z 4
_cell_length_a 15.793(7)
_cell_length_b 8.363(3)
_cell_length_c 28.515(12)
_cell_measurement_reflns_used 10319
_cell_measurement_temperature 293(2)
_cell_measurement_theta_max 27.4816
_cell_measurement_theta_min 2.0433
_cell_volume 3742(3)
_computing_cell_refinement 'CrystalClear (Rigaku Inc., 2008)'
_computing_data_collection 'CrystalClear (Rigaku Inc., 2008)'
_computing_data_reduction 'CrystalClear (Rigaku Inc., 2008)'
_computing_molecular_graphics 'Bruker SHELXTL'
_computing_publication_material 'Bruker SHELXTL'
_computing_structure_refinement 'SHELXL-2018/1 (Sheldrick, 2018)'
_computing_structure_solution 'Bruker SHELXTL'
_diffrn_ambient_temperature 293(2)
_diffrn_measured_fraction_theta_full 0.998
_diffrn_measured_fraction_theta_max 0.997
_diffrn_measurement_device
;
Saturn724+ (2x2 bin mode)
;
_diffrn_measurement_device_type 'Bruker P4'
_diffrn_measurement_method '\w scans'
_diffrn_radiation_detector CCD
_diffrn_radiation_type MoK\a
_diffrn_radiation_wavelength 0.71073
_diffrn_reflns_av_R_equivalents 0.0671
_diffrn_reflns_av_unetI/netI 0.0638
_diffrn_reflns_Laue_measured_fraction_full 0.998
_diffrn_reflns_Laue_measured_fraction_max 0.997
_diffrn_reflns_limit_h_max 20
_diffrn_reflns_limit_h_min -20
_diffrn_reflns_limit_k_max 10
_diffrn_reflns_limit_k_min -10
_diffrn_reflns_limit_l_max 33
_diffrn_reflns_limit_l_min -36
_diffrn_reflns_number 37343
_diffrn_reflns_point_group_measured_fraction_full 0.998
_diffrn_reflns_point_group_measured_fraction_max 0.997
_diffrn_reflns_theta_full 25.242
_diffrn_reflns_theta_max 27.461
_diffrn_reflns_theta_min 2.596
_diffrn_standards_decay_% 0
_diffrn_standards_interval_count 0
_diffrn_standards_number 0
_exptl_absorpt_coefficient_mu 1.619
_exptl_absorpt_correction_T_max 1.0000
_exptl_absorpt_correction_T_min 0.7955
_exptl_absorpt_correction_type multi-scan
_exptl_crystal_colour Colorless
_exptl_crystal_density_diffrn 1.448
_exptl_crystal_description Prism
_exptl_crystal_F_000 1644
_exptl_crystal_size_max 0.111
_exptl_crystal_size_mid 0.106
_exptl_crystal_size_min 0.027
_refine_diff_density_max 2.309
_refine_diff_density_min -1.938
_refine_diff_density_rms 0.148
_refine_ls_extinction_method none
_refine_ls_goodness_of_fit_ref 1.125
_refine_ls_hydrogen_treatment constr
_refine_ls_matrix_type full
_refine_ls_number_parameters 479
_refine_ls_number_reflns 8539
_refine_ls_number_restraints 432
_refine_ls_restrained_S_all 1.118
_refine_ls_R_factor_all 0.0935
_refine_ls_R_factor_gt 0.0770
_refine_ls_shift/su_max 0.001
_refine_ls_shift/su_mean 0.000
_refine_ls_structure_factor_coef Fsqd
_refine_ls_weighting_details 'w=1/[\s^2^(Fo^2^)+(0.0888P)^2^+11.4823P] where P=(Fo^2^+2Fc^2^)/3'
_refine_ls_weighting_scheme calc
_refine_ls_wR_factor_gt 0.1846
_refine_ls_wR_factor_ref 0.1976
_reflns_Friedel_coverage 0.000
_reflns_number_gt 7084
_reflns_number_total 8539
_reflns_threshold_expression 'I > 2\s(I)'
_cod_data_source_file c7nj04048b2.cif
_cod_data_source_block SM
_cod_depositor_comments
;
The following automatic conversions were performed:

'_exptl_absorpt_correction_type' value 'Multi-scan' changed to
'multi-scan' according to
/home/data/users/saulius/crontab/automatic-downloads/rss-feeds/RSC/lib/dictionaries/cif_core.dic
dictionary named 'cif_core.dic' version 2.4.2 from 2011-04-26.

Automatic conversion script
Id: cif_fix_values 4973 2017-02-22 13:04:09Z antanas 

 Adding full bibliography for 7056874--7056880.cif.
;
_cod_database_code 7056876
_shelx_shelxl_version_number 2018/1
_platon_squeeze_void_probe_radius 1.20
_shelx_space_group_comment
;
The symmetry employed for this shelxl refinement is uniquely defined
by the following loop, which should always be used as a source of
symmetry information in preference to the above space-group names.
They are only intended as comments.
;
_shelx_estimated_absorpt_t_min 0.841
_shelx_estimated_absorpt_t_max 0.958

loop_
_space_group_symop_operation_xyz
'x, y, z'
'-x, y+1/2, -z+1/2'
'-x, -y, -z'
'x, -y-1/2, z-1/2'

loop_
_atom_site_label
_atom_site_type_symbol
_atom_site_fract_x
_atom_site_fract_y
_atom_site_fract_z
_atom_site_U_iso_or_equiv
_atom_site_adp_type
_atom_site_occupancy
_atom_site_site_symmetry_order
_atom_site_calc_flag
_atom_site_refinement_flags_posn
_atom_site_refinement_flags_adp
_atom_site_refinement_flags_occupancy
_atom_site_disorder_assembly
_atom_site_disorder_group
Sm1 Sm 0.40798(2) 0.18539(4) 0.95994(2) 0.03375(14) Uani 1 1 d . . . . .
O1 O 0.3040(3) 0.0812(6) 0.89398(19) 0.0449(12) Uani 1 1 d . . . . .
O2 O 0.3442(3) -0.0806(6) 0.95252(18) 0.0432(12) Uani 1 1 d . . . . .
O3 O 0.4995(3) -0.4303(7) 0.59189(18) 0.0489(13) Uani 1 1 d . . . . .
O4 O 0.4273(3) -0.5663(6) 0.53434(17) 0.0441(12) Uani 1 1 d . . . . .
O5 O -0.2679(3) -0.2852(6) 1.02444(19) 0.0442(12) Uani 1 1 d . . . . .
O6 O -0.3767(3) -0.4298(6) 0.99375(19) 0.0458(12) Uani 1 1 d . . . . .
O8 O 0.5477(3) 0.2837(6) 0.99121(19) 0.0416(12) Uani 1 1 d . . . . .
H8A H 0.590225 0.202796 0.988529 0.050 Uiso 1 1 d R U . . .
H8B H 0.561171 0.370378 0.975857 0.062 Uiso 1 1 d R U . . .
N1 N 0.1125(4) -0.5610(7) 0.8173(2) 0.0375(13) Uani 1 1 d . . . . .
N2 N 0.4337(12) 0.574(2) 0.8519(6) 0.080(5) Uani 0.5 1 d D U P A 1
O7 O 0.4178(4) 0.3857(7) 0.9036(2) 0.0536(14) Uani 0.5 1 d . . P A 1
N2A N 0.4688(14) 0.395(3) 0.8294(7) 0.103(7) Uani 0.5 1 d D U P A 2
O7A O 0.4178(4) 0.3857(7) 0.9036(2) 0.0536(14) Uani 0.5 1 d . . P A 2
C1 C 0.3023(5) -0.0534(9) 0.9124(3) 0.0417(15) Uani 1 1 d . U . . .
C2 C 0.2463(5) -0.1844(7) 0.8876(2) 0.0343(13) Uani 1 1 d . U . . .
C3 C 0.2538(6) -0.3354(9) 0.9052(3) 0.0521(18) Uani 1 1 d . U . . .
H3 H 0.289729 -0.354916 0.932781 0.063 Uiso 1 1 calc R U . . .
C4 C 0.2094(6) -0.4585(10) 0.8829(3) 0.0555(19) Uani 1 1 d . U . . .
H4 H 0.213210 -0.560436 0.895941 0.067 Uiso 1 1 calc R U . . .
C5 C 0.1591(5) -0.4322(10) 0.8411(3) 0.0428(15) Uani 1 1 d . U . . .
C6 C 0.1525(7) -0.2803(12) 0.8228(4) 0.068(2) Uani 1 1 d . U . . .
H6 H 0.116379 -0.260089 0.795340 0.082 Uiso 1 1 calc R U . . .
C7 C 0.2003(7) -0.1555(12) 0.8455(4) 0.069(2) Uani 1 1 d . U . . .
H7 H 0.200356 -0.054573 0.831801 0.083 Uiso 1 1 calc R U . . .
C8 C 0.0494(5) -0.6474(9) 0.8364(3) 0.0404(15) Uani 1 1 d . U . . .
C9 C 0.0028(5) -0.6031(9) 0.8732(3) 0.0437(16) Uani 1 1 d . U . . .
H9 H 0.016516 -0.511181 0.890732 0.052 Uiso 1 1 calc R U . . .
C10 C -0.0643(5) -0.6998(10) 0.8827(3) 0.0524(17) Uani 1 1 d . U . . .
C11 C -0.0807(6) -0.8433(11) 0.8577(4) 0.066(2) Uani 1 1 d . U . . .
H11 H -0.123998 -0.909949 0.865638 0.079 Uiso 1 1 calc R U . . .
C12 C -0.0343(6) -0.8879(11) 0.8218(4) 0.066(2) Uani 1 1 d . U . . .
H12 H -0.044696 -0.984621 0.806079 0.080 Uiso 1 1 calc R U . . .
C13 C 0.0299(5) -0.7822(10) 0.8094(3) 0.0505(17) Uani 1 1 d . U . . .
C14 C 0.0834(5) -0.7819(10) 0.7714(3) 0.0475(16) Uani 1 1 d . U . . .
C15 C 0.0905(6) -0.8748(12) 0.7311(3) 0.058(2) Uani 1 1 d . U . . .
H15 H 0.056726 -0.965238 0.725074 0.070 Uiso 1 1 calc R U . . .
C16 C 0.1480(6) -0.8308(11) 0.7005(3) 0.057(2) Uani 1 1 d . U . . .
H16 H 0.152881 -0.894348 0.674221 0.069 Uiso 1 1 calc R U . . .
C17 C 0.1998(5) -0.6930(10) 0.7076(3) 0.0447(15) Uani 1 1 d . U . . .
C18 C 0.1921(5) -0.6014(9) 0.7475(2) 0.0410(15) Uani 1 1 d . U . . .
H18 H 0.226591 -0.512059 0.753792 0.049 Uiso 1 1 calc R U . . .
C19 C 0.1340(5) -0.6423(9) 0.7775(3) 0.0406(15) Uani 1 1 d . U . . .
C20 C -0.1218(5) -0.6456(11) 0.9175(3) 0.0550(18) Uani 1 1 d . U . . .
C21 C -0.0947(5) -0.5372(11) 0.9539(3) 0.0530(18) Uani 1 1 d . U . . .
H21 H -0.036836 -0.514271 0.960057 0.064 Uiso 1 1 calc R U . . .
C22 C -0.1499(5) -0.4649(10) 0.9804(3) 0.0500(17) Uani 1 1 d . U . . .
H22 H -0.129214 -0.391673 1.003408 0.060 Uiso 1 1 calc R U . . .
C23 C -0.2355(5) -0.4977(9) 0.9738(3) 0.0464(16) Uani 1 1 d . U . . .
C24 C -0.2650(6) -0.6122(11) 0.9399(3) 0.063(2) Uani 1 1 d . U . . .
H24 H -0.322261 -0.640497 0.935973 0.075 Uiso 1 1 calc R U . . .
C25 C -0.2087(6) -0.6831(11) 0.9123(4) 0.064(2) Uani 1 1 d . U . . .
H25 H -0.229349 -0.757839 0.889745 0.077 Uiso 1 1 calc R U . . .
C26 C -0.2960(5) -0.4022(9) 0.9991(3) 0.0398(15) Uani 1 1 d . U . . .
C27 C 0.2587(5) -0.6487(10) 0.6737(3) 0.0453(15) Uani 1 1 d . U . . .
C28 C 0.2404(5) -0.6798(9) 0.6251(3) 0.0445(16) Uani 1 1 d . U . . .
H28 H 0.190010 -0.731723 0.613937 0.053 Uiso 1 1 calc R U . . .
C29 C 0.2970(4) -0.6336(10) 0.5936(3) 0.0407(15) Uani 1 1 d . U . . .
H29 H 0.284077 -0.654999 0.561591 0.049 Uiso 1 1 calc R U . . .
C30 C 0.3727(5) -0.5557(10) 0.6094(3) 0.0435(15) Uani 1 1 d . U . . .
C31 C 0.3902(5) -0.5202(11) 0.6563(3) 0.0525(18) Uani 1 1 d . U . . .
H31 H 0.439601 -0.464277 0.666907 0.063 Uiso 1 1 calc R U . . .
C32 C 0.3343(5) -0.5675(11) 0.6886(3) 0.0527(18) Uani 1 1 d . U . . .
H32 H 0.347766 -0.544317 0.720434 0.063 Uiso 1 1 calc R U . . .
C33 C 0.4382(5) -0.5128(9) 0.5761(3) 0.0419(16) Uani 1 1 d . U . . .
C34 C 0.4090(14) 0.426(3) 0.8647(7) 0.070(4) Uani 0.5 1 d D U P A 1
C35 C 0.3722(16) 0.315(3) 0.8232(8) 0.071(5) Uani 0.5 1 d D U P A 1
H35A H 0.370405 0.371819 0.793944 0.107 Uiso 0.5 1 calc R U P A 1
H35B H 0.407953 0.222134 0.822156 0.107 Uiso 0.5 1 calc R U P A 1
H35C H 0.315639 0.281576 0.828102 0.107 Uiso 0.5 1 calc R U P A 1
C36 C 0.4694(17) 0.674(3) 0.8922(9) 0.079(5) Uani 0.5 1 d . U P A 1
H36A H 0.485481 0.776718 0.880721 0.119 Uiso 0.5 1 calc R U P A 1
H36B H 0.427319 0.688973 0.913614 0.119 Uiso 0.5 1 calc R U P A 1
H36C H 0.518678 0.622948 0.908398 0.119 Uiso 0.5 1 calc R U P A 1
C37 C 0.418(2) 0.660(4) 0.8088(8) 0.124(10) Uani 0.5 1 d D U P A 1
H37A H 0.445404 0.762072 0.812147 0.185 Uiso 0.5 1 calc R U P A 1
H37B H 0.440372 0.600586 0.784052 0.185 Uiso 0.5 1 calc R U P A 1
H37C H 0.357774 0.674093 0.801036 0.185 Uiso 0.5 1 calc R U P A 1
C34A C 0.4588(16) 0.451(3) 0.8741(7) 0.083(4) Uani 0.5 1 d D U P A 2
C35A C 0.5191(19) 0.589(3) 0.8875(10) 0.103(6) Uani 0.5 1 d . U P A 2
H35D H 0.544753 0.623191 0.860204 0.154 Uiso 0.5 1 calc R U P A 2
H35E H 0.487966 0.676344 0.899096 0.154 Uiso 0.5 1 calc R U P A 2
H35F H 0.562814 0.555047 0.911581 0.154 Uiso 0.5 1 calc R U P A 2
C36A C 0.4032(14) 0.259(3) 0.8148(9) 0.068(5) Uani 0.5 1 d D U P A 2
H36D H 0.410805 0.221931 0.783734 0.102 Uiso 0.5 1 calc R U P A 2
H36E H 0.412052 0.172457 0.836835 0.102 Uiso 0.5 1 calc R U P A 2
H36F H 0.346339 0.299942 0.814904 0.102 Uiso 0.5 1 calc R U P A 2
C37A C 0.545(3) 0.412(5) 0.7906(14) 0.174(16) Uani 0.5 1 d . U P A 2
H37D H 0.526590 0.353485 0.762284 0.261 Uiso 0.5 1 calc R U P A 2
H37E H 0.551964 0.522798 0.782898 0.261 Uiso 0.5 1 calc R U P A 2
H37F H 0.597938 0.369742 0.804955 0.261 Uiso 0.5 1 calc R U P A 2

loop_
_atom_site_aniso_label
_atom_site_aniso_U_11
_atom_site_aniso_U_22
_atom_site_aniso_U_33
_atom_site_aniso_U_23
_atom_site_aniso_U_13
_atom_site_aniso_U_12
Sm1 0.0365(2) 0.0365(2) 0.0294(2) -0.00419(14) 0.00864(14) -0.00709(14)
O1 0.047(3) 0.038(3) 0.048(3) -0.001(2) -0.002(2) -0.007(2)
O2 0.044(3) 0.046(3) 0.038(3) -0.004(2) -0.004(2) -0.008(2)
O3 0.051(3) 0.061(3) 0.038(3) 0.001(3) 0.018(2) -0.007(3)
O4 0.061(3) 0.043(3) 0.029(3) 0.006(2) 0.011(2) 0.013(2)
O5 0.042(3) 0.052(3) 0.040(3) -0.013(2) 0.012(2) -0.009(2)
O6 0.038(3) 0.046(3) 0.055(3) -0.011(3) 0.016(2) -0.011(2)
O8 0.038(3) 0.037(3) 0.049(3) 0.004(2) 0.004(2) -0.006(2)
N1 0.040(3) 0.040(3) 0.034(3) -0.007(3) 0.010(2) -0.012(3)
N2 0.087(8) 0.080(8) 0.070(8) 0.014(7) -0.004(7) -0.015(7)
O7 0.062(4) 0.053(3) 0.047(3) 0.012(3) 0.012(3) -0.009(3)
N2A 0.110(10) 0.106(10) 0.093(10) 0.004(8) 0.013(8) -0.002(8)
O7A 0.062(4) 0.053(3) 0.047(3) 0.012(3) 0.012(3) -0.009(3)
C1 0.047(4) 0.042(4) 0.036(4) -0.007(3) 0.006(3) -0.007(3)
C2 0.054(3) 0.026(3) 0.025(3) -0.003(2) 0.012(3) -0.004(2)
C3 0.065(4) 0.040(3) 0.047(4) -0.001(3) -0.011(3) -0.013(3)
C4 0.064(4) 0.046(4) 0.052(4) 0.003(3) -0.015(3) -0.014(3)
C5 0.041(3) 0.050(4) 0.038(3) -0.005(3) 0.006(3) -0.012(3)
C6 0.075(4) 0.061(4) 0.062(4) 0.001(4) -0.019(4) -0.013(4)
C7 0.080(5) 0.056(4) 0.065(4) -0.002(4) -0.019(4) -0.013(4)
C8 0.042(3) 0.044(3) 0.037(3) -0.012(3) 0.014(3) -0.010(3)
C9 0.043(3) 0.047(4) 0.044(4) -0.012(3) 0.016(3) -0.013(3)
C10 0.052(4) 0.051(4) 0.060(4) -0.017(3) 0.030(3) -0.013(3)
C11 0.066(4) 0.061(4) 0.080(5) -0.026(4) 0.047(4) -0.032(4)
C12 0.070(5) 0.058(4) 0.078(5) -0.030(4) 0.041(4) -0.028(4)
C13 0.048(3) 0.056(4) 0.051(4) -0.015(3) 0.024(3) -0.021(3)
C14 0.048(3) 0.055(4) 0.043(3) -0.015(3) 0.018(3) -0.015(3)
C15 0.060(4) 0.064(4) 0.055(4) -0.026(4) 0.022(3) -0.025(4)
C16 0.060(4) 0.070(5) 0.045(4) -0.023(4) 0.021(3) -0.022(4)
C17 0.043(3) 0.057(4) 0.035(3) -0.006(3) 0.012(3) -0.006(3)
C18 0.041(3) 0.052(4) 0.032(3) -0.003(3) 0.013(3) -0.009(3)
C19 0.043(3) 0.047(4) 0.032(3) -0.006(3) 0.008(3) -0.007(3)
C20 0.052(4) 0.056(4) 0.064(4) -0.017(3) 0.032(3) -0.015(3)
C21 0.046(4) 0.061(4) 0.055(4) -0.013(3) 0.018(3) -0.009(3)
C22 0.044(3) 0.064(4) 0.045(4) -0.015(3) 0.016(3) -0.010(3)
C23 0.047(3) 0.048(4) 0.048(4) -0.010(3) 0.024(3) -0.012(3)
C24 0.059(4) 0.062(4) 0.073(5) -0.025(4) 0.034(4) -0.026(4)
C25 0.058(4) 0.063(5) 0.076(5) -0.032(4) 0.036(4) -0.029(4)
C26 0.046(4) 0.038(4) 0.039(4) -0.008(3) 0.019(3) -0.009(3)
C27 0.041(3) 0.062(4) 0.034(3) -0.009(3) 0.010(3) -0.002(3)
C28 0.042(3) 0.059(4) 0.033(3) -0.009(3) 0.010(3) -0.005(3)
C29 0.037(3) 0.057(4) 0.030(3) -0.004(3) 0.009(3) 0.007(3)
C30 0.044(3) 0.054(4) 0.035(3) -0.002(3) 0.015(3) 0.004(3)
C31 0.041(3) 0.080(5) 0.038(3) -0.008(4) 0.014(3) -0.010(3)
C32 0.045(3) 0.086(5) 0.029(3) -0.011(4) 0.010(3) -0.005(3)
C33 0.049(4) 0.044(4) 0.036(4) 0.007(3) 0.015(3) 0.007(3)
C34 0.071(7) 0.068(7) 0.069(7) 0.005(6) -0.006(6) -0.004(6)
C35 0.080(10) 0.068(10) 0.061(9) 0.010(8) -0.008(9) -0.002(8)
C36 0.089(11) 0.068(10) 0.080(10) -0.004(9) 0.005(9) -0.016(8)
C37 0.135(17) 0.155(18) 0.079(14) 0.016(14) 0.005(13) -0.065(14)
C34A 0.085(7) 0.079(7) 0.081(7) 0.004(6) -0.005(6) -0.006(6)
C35A 0.112(11) 0.099(11) 0.093(11) 0.002(10) -0.006(10) -0.026(9)
C36A 0.076(10) 0.064(10) 0.060(9) 0.010(8) -0.007(8) 0.004(8)
C37A 0.19(2) 0.16(2) 0.17(2) 0.058(17) 0.017(17) -0.025(17)

loop_
_atom_type_symbol
_atom_type_description
_atom_type_scat_dispersion_real
_atom_type_scat_dispersion_imag
_atom_type_scat_source
C C 0.0033 0.0016 'International Tables Vol C Tables 4.2.6.8 and 6.1.1.4'
H H 0.0000 0.0000 'International Tables Vol C Tables 4.2.6.8 and 6.1.1.4'
N N 0.0061 0.0033 'International Tables Vol C Tables 4.2.6.8 and 6.1.1.4'
O O 0.0106 0.0060 'International Tables Vol C Tables 4.2.6.8 and 6.1.1.4'
Sm Sm -0.1638 3.4418 'International Tables Vol C Tables 4.2.6.8 and 6.1.1.4'

loop_
_geom_angle_atom_site_label_1
_geom_angle_atom_site_label_2
_geom_angle_atom_site_label_3
_geom_angle
_geom_angle_site_symmetry_1
_geom_angle_site_symmetry_3
O4 Sm1 O7A 156.8(2) 4_556 .
O4 Sm1 O7 156.8(2) 4_556 .
O4 Sm1 O3 111.27(19) 4_556 2_656
O7 Sm1 O3 76.9(2) . 2_656
O4 Sm1 O8 77.94(18) 4_556 .
O7A Sm1 O8 83.20(19) . .
O7 Sm1 O8 83.20(19) . .
O3 Sm1 O8 76.76(19) 2_656 .
O4 Sm1 O2 72.53(17) 4_556 .
O7A Sm1 O2 130.70(19) . .
O7 Sm1 O2 130.70(19) . .
O3 Sm1 O2 81.55(19) 2_656 .
O8 Sm1 O2 133.57(17) . .
O4 Sm1 O5 90.42(19) 4_556 3_557
O7 Sm1 O5 90.7(2) . 3_557
O3 Sm1 O5 151.06(18) 2_656 3_557
O8 Sm1 O5 128.25(17) . 3_557
O2 Sm1 O5 87.38(18) . 3_557
O4 Sm1 O1 122.71(18) 4_556 .
O7A Sm1 O1 79.78(19) . .
O7 Sm1 O1 79.78(19) . .
O3 Sm1 O1 77.91(19) 2_656 .
O8 Sm1 O1 152.07(18) . .
O2 Sm1 O1 52.40(16) . .
O5 Sm1 O1 74.16(18) 3_557 .
O4 Sm1 O6 83.24(18) 4_556 3_557
O7 Sm1 O6 79.1(2) . 3_557
O3 Sm1 O6 145.34(18) 2_656 3_557
O8 Sm1 O6 75.91(17) . 3_557
O2 Sm1 O6 133.06(17) . 3_557
O5 Sm1 O6 52.56(16) 3_557 3_557
O1 Sm1 O6 121.69(17) . 3_557
O4 Sm1 C1 98.2(2) 4_556 .
O7A Sm1 C1 104.9(2) . .
O7 Sm1 C1 104.9(2) . .
O3 Sm1 C1 77.8(2) 2_656 .
O8 Sm1 C1 150.7(2) . .
O2 Sm1 C1 26.51(19) . .
O5 Sm1 C1 80.4(2) 3_557 .
O1 Sm1 C1 25.91(19) . .
O6 Sm1 C1 132.93(19) 3_557 .
O4 Sm1 C26 85.5(2) 4_556 3_557
O7A Sm1 C26 85.4(2) . 3_557
O7 Sm1 C26 85.4(2) . 3_557
O3 Sm1 C26 162.2(2) 2_656 3_557
O8 Sm1 C26 102.3(2) . 3_557
O2 Sm1 C26 110.08(19) . 3_557
O5 Sm1 C26 26.00(18) 3_557 3_557
O1 Sm1 C26 98.2(2) . 3_557
O6 Sm1 C26 26.59(17) 3_557 3_557
C1 Sm1 C26 106.3(2) . 3_557
C1 O1 Sm1 92.3(4) . .
C1 O2 Sm1 94.7(4) . .
C33 O3 Sm1 120.6(5) . 2_646
C33 O4 Sm1 175.5(5) . 4
C26 O5 Sm1 95.9(4) . 3_557
C26 O6 Sm1 92.5(4) . 3_557
C8 N1 C19 108.4(6) . .
C8 N1 C5 124.0(6) . .
C19 N1 C5 126.2(6) . .
C34 N2 C37 132(2) . .
C34 N2 C36 113.9(17) . .
C37 N2 C36 113.3(19) . .
C34 O7 Sm1 149.2(11) . .
C34A N2A C36A 110(2) . .
C34A N2A C37A 136(2) . .
C36A N2A C37A 112(2) . .
C34A O7A Sm1 149.1(13) . .
O1 C1 O2 120.5(7) . .
O1 C1 C2 119.4(6) . .
O2 C1 C2 120.1(7) . .
O1 C1 Sm1 61.8(4) . .
O2 C1 Sm1 58.8(4) . .
C2 C1 Sm1 178.8(6) . .
C7 C2 C3 120.6(7) . .
C7 C2 C1 120.4(7) . .
C3 C2 C1 118.2(7) . .
C2 C3 C4 120.7(8) . .
C3 C4 C5 120.1(8) . .
C6 C5 C4 119.3(7) . .
C6 C5 N1 120.3(7) . .
C4 C5 N1 120.4(7) . .
C5 C6 C7 120.0(9) . .
C2 C7 C6 118.9(9) . .
C13 C8 N1 109.3(6) . .
C13 C8 C9 122.1(7) . .
N1 C8 C9 128.2(7) . .
C10 C9 C8 118.3(7) . .
C9 C10 C11 119.9(7) . .
C9 C10 C20 119.5(7) . .
C11 C10 C20 120.5(7) . .
C12 C11 C10 121.8(8) . .
C11 C12 C13 118.1(8) . .
C8 C13 C12 119.3(7) . .
C8 C13 C14 107.7(6) . .
C12 C13 C14 133.0(8) . .
C15 C14 C19 117.6(7) . .
C15 C14 C13 136.0(7) . .
C19 C14 C13 106.2(7) . .
C16 C15 C14 119.3(8) . .
C15 C16 C17 122.7(8) . .
C18 C17 C16 117.6(7) . .
C18 C17 C27 121.5(7) . .
C16 C17 C27 120.9(7) . .
C19 C18 C17 120.2(7) . .
C18 C19 N1 129.0(7) . .
C18 C19 C14 122.6(7) . .
N1 C19 C14 108.4(6) . .
C25 C20 C21 115.7(7) . .
C25 C20 C10 121.9(8) . .
C21 C20 C10 121.9(7) . .
C22 C21 C20 122.3(8) . .
C21 C22 C23 121.4(8) . .
C22 C23 C24 118.3(7) . .
C22 C23 C26 120.2(7) . .
C24 C23 C26 121.2(7) . .
C25 C24 C23 120.0(8) . .
C24 C25 C20 122.0(8) . .
O5 C26 O6 118.9(6) . .
O5 C26 C23 119.2(6) . .
O6 C26 C23 121.8(6) . .
O5 C26 Sm1 58.1(4) . 3_557
O6 C26 Sm1 60.9(4) . 3_557
C23 C26 Sm1 172.8(5) . 3_557
C32 C27 C28 117.5(7) . .
C32 C27 C17 120.5(7) . .
C28 C27 C17 121.9(7) . .
C29 C28 C27 120.5(7) . .
C30 C29 C28 120.8(7) . .
C31 C30 C29 119.3(7) . .
C31 C30 C33 118.9(7) . .
C29 C30 C33 121.8(7) . .
C30 C31 C32 120.5(8) . .
C27 C32 C31 121.2(7) . .
O3 C33 O4 124.1(7) . .
O3 C33 C30 117.6(7) . .
O4 C33 C30 118.3(7) . .
O7 C34 N2 121.0(17) . .
O7 C34 C35 123(2) . .
N2 C34 C35 115.6(19) . .
O7A C34A N2A 127(2) . .
O7A C34A C35A 121.6(19) . .
N2A C34A C35A 111(2) . .

loop_
_geom_bond_atom_site_label_1
_geom_bond_atom_site_label_2
_geom_bond_distance
_geom_bond_site_symmetry_2
Sm1 O4 2.332(5) 4_556
Sm1 O7A 2.338(6) .
Sm1 O7 2.338(6) .
Sm1 O3 2.397(5) 2_656
Sm1 O8 2.428(5) .
Sm1 O2 2.441(5) .
Sm1 O5 2.452(5) 3_557
Sm1 O1 2.509(5) .
Sm1 O6 2.513(5) 3_557
Sm1 C1 2.846(7) .
Sm1 C26 2.873(7) 3_557
O1 C1 1.244(9) .
O2 C1 1.275(9) .
O3 C33 1.232(9) .
O4 C33 1.265(9) .
O5 C26 1.266(8) .
O6 C26 1.287(8) .
N1 C8 1.391(9) .
N1 C19 1.398(9) .
N1 C5 1.430(9) .
N2 C34 1.36(3) .
N2 C37 1.421(10) .
N2 C36 1.49(3) .
O7 C34 1.15(2) .
N2A C34A 1.383(10) .
N2A C36A 1.564(10) .
N2A C37A 1.73(4) .
O7A C34A 1.24(3) .
C1 C2 1.530(10) .
C2 C7 1.354(12) .
C2 C3 1.359(10) .
C3 C4 1.362(11) .
C4 C5 1.374(10) .
C5 C6 1.373(12) .
C6 C7 1.402(13) .
C8 C13 1.381(10) .
C8 C9 1.397(10) .
C9 C10 1.385(10) .
C10 C11 1.405(11) .
C10 C20 1.488(11) .
C11 C12 1.377(11) .
C12 C13 1.419(11) .
C13 C14 1.449(10) .
C14 C15 1.401(11) .
C14 C19 1.414(10) .
C15 C16 1.378(11) .
C16 C17 1.415(11) .
C17 C18 1.388(10) .
C17 C27 1.464(10) .
C18 C19 1.368(10) .
C20 C25 1.399(12) .
C20 C21 1.409(11) .
C21 C22 1.359(10) .
C22 C23 1.371(10) .
C23 C24 1.402(11) .
C23 C26 1.491(10) .
C24 C25 1.385(12) .
C27 C32 1.397(11) .
C27 C28 1.407(10) .
C28 C29 1.393(10) .
C29 C30 1.391(10) .
C30 C31 1.367(11) .
C30 C33 1.524(10) .
C31 C32 1.402(10) .
C34 C35 1.562(10) .
C34A C35A 1.52(3) .

loop_
_platon_squeeze_void_nr
_platon_squeeze_void_average_x
_platon_squeeze_void_average_y
_platon_squeeze_void_average_z
_platon_squeeze_void_volume
_platon_squeeze_void_count_electrons
_platon_squeeze_void_content
1 0.000 0.000 0.000 227 86 ' '
2 0.735 0.128 0.265 40 6 ' '
3 0.265 -0.128 0.735 41 6 ' '
4 1.000 0.500 0.500 227 86 ' '
5 0.735 0.372 0.765 41 6 ' '
6 0.265 0.628 0.235 41 6 ' '
